data_4063741
loop_
_publ_author_name
'Srivastava, Kriti'
'Shah, Poonam'
'Singh, Harkesh B.'
'Butcher, Ray J.'

_publ_section_title
;
 Isolation and Structural Characterization of Some Aryltellurium Halides
 and Their Hydrolyzed Products Stabilized by an Intramolecular
 Te&#x00B7;&#x00B7;&#x00B7;N Interaction
;
_journal_issue 3
_journal_name_full Organometallics
_journal_page_first 534
_journal_paper_doi 10.1021/om1009022
_journal_volume 30
_journal_year 2011
_chemical_formula_moiety 'C24 H18 I N4 Te, I3'
_chemical_formula_sum 'C24 H18 I4 N4 Te'
_chemical_formula_weight 997.62
_chemical_name_systematic
; 
 ? 
;
_space_group_IT_number 1
_symmetry_cell_setting triclinic
_symmetry_space_group_name_Hall 'P 1'
_symmetry_space_group_name_H-M 'P 1'
_atom_sites_solution_hydrogens geom
_atom_sites_solution_primary direct
_atom_sites_solution_secondary difmap
_audit_creation_method SHELXL-97
_cell_angle_alpha 102.77
_cell_angle_beta 96.82
_cell_angle_gamma 95.65
_cell_formula_units_Z 2
_cell_length_a 8.468
_cell_length_b 8.927
_cell_length_c 19.089
_cell_measurement_reflns_used 15944
_cell_measurement_temperature 110(2)
_cell_measurement_theta_max 32.5950
_cell_measurement_theta_min 4.7113
_cell_volume 1385.726
_computing_cell_refinement
;
CrysAlisPro, Oxford Diffraction Ltd.,
Version 1.171.33.34d (release 27-02-2009 CrysAlis171 .NET)
(compiled Feb 27 2009,15:38:38)
;
_computing_data_collection
;
CrysAlisPro, Oxford Diffraction Ltd.,
Version 1.171.33.34d (release 27-02-2009 CrysAlis171 .NET)
(compiled Feb 27 2009,15:38:38)
;
_computing_data_reduction
;
CrysAlisPro, Oxford Diffraction Ltd.,
Version 1.171.33.34d (release 27-02-2009 CrysAlis171 .NET)
(compiled Feb 27 2009,15:38:38)
;
_computing_molecular_graphics SHELXTL
_computing_publication_material SHELXTL
_computing_structure_refinement 'SHELXL-97 (Sheldrick, 1997)'
_computing_structure_solution 'SHELXS-97 (Sheldrick, 1990)'
_diffrn_ambient_temperature 110(2)
_diffrn_detector_area_resol_mean 10.5081
_diffrn_measured_fraction_theta_full 0.991
_diffrn_measured_fraction_theta_max 0.895
_diffrn_measurement_device_type
; 
Goniometer Xcalibur, detector: Ruby (Gemini Mo) 
;
_diffrn_measurement_method '\w scans'
_diffrn_radiation_monochromator graphite
_diffrn_radiation_source 'Enhance (Mo) X-ray Source'
_diffrn_radiation_type MoK\a
_diffrn_radiation_wavelength 0.71073
_diffrn_reflns_av_R_equivalents 0.0288
_diffrn_reflns_av_sigmaI/netI 0.0309
_diffrn_reflns_limit_h_max 12
_diffrn_reflns_limit_h_min -12
_diffrn_reflns_limit_k_max 13
_diffrn_reflns_limit_k_min -12
_diffrn_reflns_limit_l_max 28
_diffrn_reflns_limit_l_min -28
_diffrn_reflns_number 18483
_diffrn_reflns_theta_full 25.00
_diffrn_reflns_theta_max 32.67
_diffrn_reflns_theta_min 4.72
_diffrn_standards_decay_% <2%
_diffrn_standards_interval_count 50
_diffrn_standards_number 2
_exptl_absorpt_coefficient_mu 5.549
_exptl_absorpt_correction_T_max 0.244
_exptl_absorpt_correction_T_min 0.040
_exptl_absorpt_correction_type analytical
_exptl_absorpt_process_details
;
CrysAlisPro, Oxford Diffraction Ltd.,
Version 1.171.33.34d (release 27-02-2009 CrysAlis171 .NET)
(compiled Feb 27 2009,15:38:38)
Analytical numeric absorption correction using a multifaceted crystal
            model based on expressions derived by R.C. Clark & J.S. Reid.
(Clark, R. C. & Reid, J. S. (1995). Acta Cryst. A51, 887-897)
;
_exptl_crystal_colour red-purple
_exptl_crystal_density_diffrn 2.391
_exptl_crystal_density_method 'not measured'
_exptl_crystal_description 'thick needle'
_exptl_crystal_F_000 908
_exptl_crystal_size_max 0.5767
_exptl_crystal_size_mid 0.2399
_exptl_crystal_size_min 0.1453
_refine_diff_density_max 5.116
_refine_diff_density_min -2.379
_refine_diff_density_rms 0.399
_refine_ls_abs_structure_details 'Flack H D (1983), Acta Cryst. A39, 876-881'
_refine_ls_abs_structure_Flack 0.14(6)
_refine_ls_extinction_method none
_refine_ls_goodness_of_fit_ref 1.177
_refine_ls_hydrogen_treatment constr
_refine_ls_matrix_type full
_refine_ls_number_parameters 596
_refine_ls_number_reflns 13236
_refine_ls_number_restraints 105
_refine_ls_restrained_S_all 1.173
_refine_ls_R_factor_all 0.0607
_refine_ls_R_factor_gt 0.0585
_refine_ls_shift/su_max 0.006
_refine_ls_shift/su_mean 0.000
_refine_ls_structure_factor_coef Fsqd
_refine_ls_weighting_details 'calc w=1/[\s^2^(Fo^2^)+(0.0480P)^2^+55.9445P] where P=(Fo^2^+2Fc^2^)/3'
_refine_ls_weighting_scheme calc
_refine_ls_wR_factor_gt 0.1739
_refine_ls_wR_factor_ref 0.1747
_reflns_number_gt 12610
_reflns_number_total 13236
_reflns_threshold_expression I>2\s(I)
_cod_data_source_file om1009022_si_002.cif
_cod_data_source_block azotei4
_cod_original_cell_volume 1385.7
_cod_database_code 4063741

loop_
_symmetry_equiv_pos_as_xyz
'x, y, z'

loop_
_atom_site_label
_atom_site_type_symbol
_atom_site_fract_x
_atom_site_fract_y
_atom_site_fract_z
_atom_site_U_iso_or_equiv
_atom_site_adp_type
_atom_site_occupancy
_atom_site_symmetry_multiplicity
_atom_site_calc_flag
_atom_site_refinement_flags
_atom_site_disorder_assembly
_atom_site_disorder_group
I11 I 1.38865(15) 1.57430(15) 1.05704(6) 0.0367(3) Uani 1 1 d . . .
I12 I 1.31176(11) 1.43280(10) 0.89985(5) 0.01959(16) Uani 1 1 d . . .
I13 I 1.23312(13) 1.29638(13) 0.74679(5) 0.0300(2) Uani 1 1 d . . .
I21 I 0.81795(11) 0.86284(11) 0.27935(5) 0.02379(19) Uani 1 1 d . . .
I22 I 0.94015(10) 0.87757(10) 0.43131(5) 0.01665(15) Uani 1 1 d . . .
I23 I 1.08165(13) 0.88343(13) 0.57833(5) 0.0300(2) Uani 1 1 d . . .
Te1 Te 0.80387(9) 0.49870(9) 0.49367(4) 0.01249(14) Uani 1 1 d . . .
I1 I 0.96645(11) 0.41754(11) 0.61241(5) 0.02052(17) Uani 1 1 d . . .
N1A N 0.7494(13) 0.4413(14) 0.3184(7) 0.019(2) Uani 1 1 d . . .
N2A N 0.6722(14) 0.4889(13) 0.3692(6) 0.016(2) Uani 1 1 d . . .
N3A N 0.4889(14) 0.4477(14) 0.5851(6) 0.018(2) Uani 1 1 d . . .
N4A N 0.5723(16) 0.5681(14) 0.5814(6) 0.020(2) Uani 1 1 d . . .
C1A C 0.9430(16) 0.3868(13) 0.4156(7) 0.013(2) Uani 1 1 d . . .
C2A C 1.0797(17) 0.3241(18) 0.4353(7) 0.020(3) Uani 1 1 d . . .
H2AA H 1.1099 0.3199 0.4843 0.024 Uiso 1 1 calc R . .
C3A C 1.1734(17) 0.2666(18) 0.3820(8) 0.021(3) Uani 1 1 d . . .
H3AA H 1.2717 0.2301 0.3951 0.025 Uiso 1 1 calc R . .
C4A C 1.1195(19) 0.263(2) 0.3074(8) 0.025(3) Uani 1 1 d . . .
H4AA H 1.1796 0.2202 0.2707 0.030 Uiso 1 1 calc R . .
C5A C 0.9836(19) 0.3220(17) 0.2895(7) 0.020(3) Uani 1 1 d . . .
H5AA H 0.9478 0.3190 0.2400 0.024 Uiso 1 1 calc R . .
C6A C 0.8939(17) 0.3877(14) 0.3435(7) 0.016(2) Uani 1 1 d . . .
C7A C 0.5298(17) 0.5526(15) 0.3518(7) 0.016(2) Uani 1 1 d . . .
C8A C 0.4734(14) 0.5612(15) 0.2803(7) 0.014(2) Uani 1 1 d . . .
H8AA H 0.5363 0.5311 0.2428 0.017 Uiso 1 1 calc R . .
C9A C 0.3264(17) 0.613(2) 0.2641(8) 0.025(3) Uani 1 1 d . . .
H9AA H 0.2868 0.6171 0.2159 0.029 Uiso 1 1 calc R . .
C10A C 0.2390(19) 0.6599(18) 0.3214(8) 0.025(3) Uani 1 1 d . . .
H10A H 0.1396 0.6976 0.3116 0.029 Uiso 1 1 calc R . .
C11A C 0.2935(16) 0.6526(15) 0.3919(8) 0.017(2) Uani 1 1 d . . .
H11A H 0.2311 0.6839 0.4295 0.021 Uiso 1 1 calc R . .
C12A C 0.4389(18) 0.5994(16) 0.4073(7) 0.019(3) Uani 1 1 d . . .
H12A H 0.4767 0.5948 0.4556 0.023 Uiso 1 1 calc R . .
C13A C 0.6277(16) 0.3067(15) 0.4850(7) 0.0153(14) Uani 1 1 d U . .
C14A C 0.6329(17) 0.1706(16) 0.4350(7) 0.017(2) Uani 1 1 d . . .
H14A H 0.7063 0.1668 0.4008 0.020 Uiso 1 1 calc R . .
C15A C 0.5283(18) 0.0364(15) 0.4347(8) 0.020(3) Uani 1 1 d . . .
H15A H 0.5321 -0.0574 0.4002 0.024 Uiso 1 1 calc R . .
C16A C 0.420(2) 0.040(2) 0.4844(10) 0.030(4) Uani 1 1 d . . .
H16A H 0.3508 -0.0502 0.4849 0.036 Uiso 1 1 calc R . .
C17A C 0.4150(17) 0.1793(19) 0.5329(8) 0.022(3) Uani 1 1 d . . .
H17A H 0.3412 0.1832 0.5669 0.026 Uiso 1 1 calc R . .
C18A C 0.5126(16) 0.3122(14) 0.5340(6) 0.014(2) Uani 1 1 d . . .
C19A C 0.5509(18) 0.7065(19) 0.6300(8) 0.023(3) Uani 1 1 d . . .
C20A C 0.452(2) 0.721(2) 0.6837(9) 0.029(3) Uani 1 1 d . . .
H20A H 0.3893 0.6309 0.6892 0.034 Uiso 1 1 calc R . .
C21A C 0.444(2) 0.861(2) 0.7286(9) 0.035(4) Uani 1 1 d . . .
H21A H 0.3779 0.8664 0.7657 0.042 Uiso 1 1 calc R . .
C22A C 0.529(2) 0.992(2) 0.7213(10) 0.037(4) Uani 1 1 d . . .
H22A H 0.5252 1.0889 0.7536 0.045 Uiso 1 1 calc R . .
C23A C 0.622(2) 0.982(2) 0.6654(11) 0.034(4) Uani 1 1 d . . .
H23A H 0.6783 1.0742 0.6585 0.041 Uiso 1 1 calc R . .
C24A C 0.635(2) 0.842(2) 0.6198(9) 0.031(4) Uani 1 1 d . . .
H24A H 0.6989 0.8370 0.5821 0.037 Uiso 1 1 calc R . .
Te2 Te 0.96502(10) 1.34560(11) 1.00296(5) 0.01918(18) Uani 1 1 d . . .
I2 I 0.90318(12) 1.54545(13) 1.12756(5) 0.0267(2) Uani 1 1 d . . .
N1B N 0.8724(18) 1.2301(15) 0.8288(7) 0.023(3) Uani 1 1 d . . .
N2B N 0.9354(15) 1.1762(14) 0.8793(6) 0.017(2) Uani 1 1 d . . .
C1B C 0.8392(17) 1.4574(19) 0.9278(8) 0.024(3) Uani 1 1 d . . .
C2B C 0.792(2) 1.598(2) 0.9482(10) 0.029(3) Uani 1 1 d . . .
H2BA H 0.8054 1.6508 0.9979 0.034 Uiso 1 1 calc R . .
C3B C 0.721(2) 1.6644(18) 0.8924(10) 0.027(3) Uani 1 1 d . . .
H3BA H 0.6852 1.7633 0.9051 0.032 Uiso 1 1 calc R . .
C4B C 0.703(2) 1.588(2) 0.8221(9) 0.028(3) Uani 1 1 d . . .
H4BA H 0.6546 1.6349 0.7862 0.034 Uiso 1 1 calc R . .
C5B C 0.7533(18) 1.445(2) 0.8003(8) 0.025(3) Uani 1 1 d . . .
H5BA H 0.7377 1.3928 0.7505 0.030 Uiso 1 1 calc R . .
C6B C 0.8285(18) 1.3793(18) 0.8540(7) 0.020(3) Uani 1 1 d . . .
C7B C 0.9892(17) 1.0295(18) 0.8565(7) 0.019(3) Uani 1 1 d . . .
C8B C 0.973(2) 0.946(2) 0.7832(11) 0.035(4) Uani 1 1 d . . .
H8BA H 0.9256 0.9885 0.7456 0.042 Uiso 1 1 calc R . .
C9B C 1.024(3) 0.807(2) 0.7669(11) 0.038(4) Uani 1 1 d . . .
H9BA H 1.0123 0.7508 0.7176 0.045 Uiso 1 1 calc R . .
C10B C 1.095(2) 0.7421(19) 0.8225(10) 0.027(3) Uani 1 1 d . . .
H10B H 1.1328 0.6441 0.8102 0.033 Uiso 1 1 calc R . .
C11B C 1.1107(17) 0.8191(19) 0.8929(8) 0.023(3) Uani 1 1 d . . .
H11B H 1.1551 0.7731 0.9298 0.027 Uiso 1 1 calc R . .
C12B C 1.0619(18) 0.9648(19) 0.9116(8) 0.024(3) Uani 1 1 d . . .
H12B H 1.0773 1.0206 0.9609 0.029 Uiso 1 1 calc R . .
C13B C 0.7641(17) 1.1813(18) 1.0046(8) 0.020(3) Uani 1 1 d . A .
C14B C 0.618(2) 1.1803(18) 0.9669(9) 0.027(3) Uani 1 1 d . . .
H14B H 0.6022 1.2548 0.9390 0.033 Uiso 1 1 calc R . .
C15B C 0.492(2) 1.074(2) 0.9687(11) 0.033(4) Uani 1 1 d . . .
H15B H 0.3907 1.0739 0.9417 0.040 Uiso 1 1 calc R . .
C16B C 0.513(2) 0.963(2) 1.0101(11) 0.039(4) Uani 1 1 d . . .
H16B H 0.4253 0.8895 1.0123 0.047 Uiso 1 1 calc R . .
C17B C 0.669(3) 0.965(2) 1.0490(10) 0.040(4) Uani 1 1 d . A .
H17B H 0.6867 0.8899 1.0765 0.048 Uiso 1 1 calc R . .
C18B C 0.791(2) 1.074(2) 1.0464(9) 0.032(4) Uani 1 1 d . . .
N3B N 0.917(3) 1.028(2) 1.0893(11) 0.0132(12) Uani 0.525(15) 1 d PU A 1
N4B N 1.040(3) 1.133(3) 1.0908(13) 0.0180(12) Uani 0.525(15) 1 d PU A 1
C19B C 1.1857(19) 1.108(2) 1.1314(10) 0.021(4) Uani 0.525(15) 1 d PGU A 1
C20B C 1.208(2) 0.984(2) 1.1625(13) 0.037(6) Uani 0.525(15) 1 d PGU A 1
H20B H 1.1207 0.9053 1.1588 0.044 Uiso 0.525(15) 1 calc PR A 1
C21B C 1.357(3) 0.974(3) 1.1989(14) 0.034(5) Uani 0.525(15) 1 d PGU A 1
H21B H 1.3722 0.8886 1.2202 0.040 Uiso 0.525(15) 1 calc PR A 1
C22B C 1.484(2) 1.089(3) 1.2043(14) 0.025(3) Uani 0.525(15) 1 d PGU A 1
H22B H 1.5865 1.0818 1.2292 0.031 Uiso 0.525(15) 1 calc PR A 1
C23B C 1.462(2) 1.213(3) 1.1732(13) 0.025(4) Uani 0.525(15) 1 d PGU A 1
H23B H 1.5494 1.2917 1.1769 0.030 Uiso 0.525(15) 1 calc PR A 1
C24B C 1.313(2) 1.223(2) 1.1368(11) 0.018(4) Uani 0.525(15) 1 d PGU A 1
H24B H 1.2979 1.3083 1.1155 0.022 Uiso 0.525(15) 1 calc PR A 1
N3C N 0.962(3) 1.113(3) 1.0799(12) 0.0132(12) Uani 0.475(15) 1 d PU A 2
N4C N 1.012(3) 1.014(3) 1.1089(13) 0.0180(12) Uani 0.475(15) 1 d PU A 2
C19C C 1.179(2) 1.047(3) 1.1373(11) 0.021(4) Uani 0.475(15) 1 d PGU A 2
C20C C 1.230(3) 0.953(3) 1.1824(14) 0.037(6) Uani 0.475(15) 1 d PGU A 2
H20C H 1.1583 0.8716 1.1896 0.044 Uiso 0.475(15) 1 calc PR A 2
C21C C 1.388(3) 0.980(3) 1.2171(15) 0.034(5) Uani 0.475(15) 1 d PGU A 2
H21C H 1.4235 0.9157 1.2479 0.040 Uiso 0.475(15) 1 calc PR A 2
C22C C 1.494(2) 1.099(3) 1.2065(16) 0.025(3) Uani 0.475(15) 1 d PGU A 2
H22C H 1.6014 1.1173 1.2302 0.031 Uiso 0.475(15) 1 calc PR A 2
C23C C 1.442(3) 1.193(3) 1.1614(15) 0.025(4) Uani 0.475(15) 1 d PGU A 2
H23C H 1.5141 1.2746 1.1542 0.030 Uiso 0.475(15) 1 calc PR A 2
C24C C 1.284(3) 1.167(3) 1.1268(12) 0.018(4) Uani 0.475(15) 1 d PGU A 2
H24C H 1.2488 1.2305 1.0959 0.022 Uiso 0.475(15) 1 calc PR A 2

loop_
_atom_site_aniso_label
_atom_site_aniso_U_11
_atom_site_aniso_U_22
_atom_site_aniso_U_33
_atom_site_aniso_U_23
_atom_site_aniso_U_13
_atom_site_aniso_U_12
I11 0.0402(6) 0.0418(6) 0.0220(4) 0.0035(4) 0.0046(4) -0.0154(5)
I12 0.0180(4) 0.0229(4) 0.0214(4) 0.0113(3) 0.0048(3) 0.0038(3)
I13 0.0360(5) 0.0392(6) 0.0183(4) 0.0090(4) 0.0040(4) 0.0166(4)
I21 0.0239(4) 0.0304(5) 0.0191(4) 0.0089(3) 0.0010(3) 0.0089(4)
I22 0.0156(3) 0.0163(3) 0.0194(3) 0.0060(3) 0.0034(3) 0.0034(3)
I23 0.0286(5) 0.0419(6) 0.0177(4) 0.0118(4) -0.0008(3) -0.0098(4)
Te1 0.0137(3) 0.0126(3) 0.0112(3) 0.0032(3) 0.0019(2) 0.0015(3)
I1 0.0245(4) 0.0245(4) 0.0124(3) 0.0054(3) -0.0016(3) 0.0046(3)
N1A 0.011(4) 0.022(6) 0.027(5) 0.005(4) 0.014(4) 0.004(4)
N2A 0.018(5) 0.019(5) 0.009(4) 0.008(4) -0.003(4) -0.009(4)
N3A 0.019(5) 0.019(5) 0.017(5) 0.006(4) 0.007(4) -0.005(4)
N4A 0.027(6) 0.019(5) 0.014(5) 0.004(4) 0.003(4) 0.006(5)
C1A 0.019(5) 0.006(4) 0.017(5) 0.009(4) 0.005(4) 0.001(4)
C2A 0.019(6) 0.031(7) 0.017(5) 0.015(5) 0.011(4) 0.011(5)
C3A 0.012(5) 0.025(7) 0.022(6) -0.001(5) -0.001(5) 0.006(5)
C4A 0.024(7) 0.036(8) 0.019(6) 0.005(6) 0.009(5) 0.013(6)
C5A 0.030(7) 0.018(6) 0.015(5) -0.001(5) 0.013(5) 0.011(5)
C6A 0.025(6) 0.009(5) 0.015(5) 0.002(4) 0.010(5) 0.006(5)
C7A 0.022(6) 0.011(5) 0.015(5) 0.002(4) -0.001(4) 0.007(5)
C8A 0.009(5) 0.022(6) 0.013(5) 0.010(4) 0.000(4) -0.003(4)
C9A 0.013(6) 0.039(8) 0.018(6) 0.003(6) -0.007(5) 0.007(6)
C10A 0.021(6) 0.022(7) 0.026(7) 0.006(5) -0.013(5) 0.005(6)
C11A 0.015(5) 0.011(5) 0.022(6) -0.001(5) -0.001(4) 0.004(5)
C12A 0.030(7) 0.019(6) 0.011(5) 0.006(4) 0.008(5) 0.008(5)
C13A 0.0153(16) 0.0150(16) 0.0154(16) 0.0036(9) 0.0019(9) 0.0016(9)
C14A 0.021(6) 0.019(6) 0.008(5) -0.003(4) 0.005(4) 0.002(5)
C15A 0.024(6) 0.010(5) 0.026(6) 0.005(5) 0.002(5) 0.005(5)
C16A 0.022(7) 0.029(8) 0.036(8) -0.003(6) 0.016(6) -0.002(6)
C17A 0.016(6) 0.032(7) 0.019(6) 0.010(5) 0.005(5) -0.002(6)
C18A 0.019(5) 0.010(5) 0.011(5) 0.004(4) 0.002(4) -0.004(4)
C19A 0.021(6) 0.029(7) 0.019(6) 0.003(5) 0.000(5) 0.010(6)
C20A 0.027(7) 0.034(8) 0.022(7) 0.005(6) 0.000(6) 0.001(7)
C21A 0.039(9) 0.040(10) 0.023(7) 0.000(7) -0.002(7) 0.013(8)
C22A 0.030(8) 0.036(9) 0.034(8) -0.014(7) -0.011(7) 0.017(7)
C23A 0.024(8) 0.025(8) 0.049(10) -0.001(7) 0.004(7) 0.007(6)
C24A 0.034(8) 0.029(8) 0.024(7) -0.004(6) 0.005(6) -0.001(7)
Te2 0.0151(4) 0.0247(4) 0.0152(3) 0.0016(3) 0.0015(3) -0.0017(3)
I2 0.0254(4) 0.0332(5) 0.0163(4) -0.0030(3) 0.0025(3) -0.0007(4)
N1B 0.035(7) 0.017(5) 0.014(5) 0.001(4) -0.004(5) 0.002(5)
N2B 0.019(5) 0.015(5) 0.014(4) 0.001(4) 0.001(4) 0.001(4)
C1B 0.014(5) 0.037(8) 0.029(7) 0.023(6) 0.000(5) -0.001(6)
C2B 0.029(7) 0.029(8) 0.033(8) 0.008(6) 0.016(6) 0.009(6)
C3B 0.027(7) 0.013(6) 0.043(8) 0.008(6) 0.015(6) -0.003(5)
C4B 0.022(7) 0.028(7) 0.035(8) 0.014(6) -0.006(6) 0.002(6)
C5B 0.019(6) 0.036(8) 0.023(6) 0.004(6) 0.007(5) 0.012(6)
C6B 0.024(6) 0.023(7) 0.016(5) 0.003(5) 0.011(5) 0.004(5)
C7B 0.017(6) 0.025(7) 0.016(5) 0.004(5) 0.003(5) 0.001(5)
C8B 0.044(10) 0.020(7) 0.038(9) 0.001(6) -0.010(7) 0.015(7)
C9B 0.045(10) 0.024(8) 0.037(9) -0.012(7) 0.004(8) 0.018(7)
C10B 0.021(7) 0.018(7) 0.041(9) 0.005(6) -0.001(6) 0.001(6)
C11B 0.018(6) 0.030(7) 0.022(6) 0.009(6) 0.000(5) 0.008(6)
C12B 0.019(6) 0.030(7) 0.021(6) 0.001(6) -0.006(5) 0.011(6)
C13B 0.017(6) 0.025(7) 0.021(6) 0.005(5) 0.010(5) 0.005(5)
C14B 0.031(8) 0.019(7) 0.031(7) 0.007(6) -0.001(6) 0.006(6)
C15B 0.019(7) 0.030(8) 0.046(10) 0.007(7) -0.002(7) -0.008(6)
C16B 0.039(9) 0.038(10) 0.041(9) 0.005(8) 0.025(8) -0.006(8)
C17B 0.062(13) 0.036(9) 0.032(8) 0.022(7) 0.010(8) 0.017(9)
C18B 0.035(8) 0.041(9) 0.020(7) 0.003(6) 0.002(6) 0.021(7)
N3B 0.0132(12) 0.0132(13) 0.0133(13) 0.0032(7) 0.0020(7) 0.0016(7)
N4B 0.0180(13) 0.0179(13) 0.0179(14) 0.0042(7) 0.0026(7) 0.0024(7)
C19B 0.023(6) 0.023(7) 0.017(5) 0.002(5) 0.005(5) 0.005(6)
C20B 0.039(7) 0.033(8) 0.037(8) 0.008(6) 0.005(6) 0.006(6)
C21B 0.032(7) 0.030(6) 0.034(8) 0.000(5) -0.003(6) 0.010(5)
C22B 0.031(5) 0.023(5) 0.023(5) 0.009(4) -0.001(4) 0.006(4)
C23B 0.022(6) 0.023(6) 0.026(6) 0.001(5) -0.003(5) 0.003(5)
C24B 0.020(6) 0.016(7) 0.019(5) 0.008(5) -0.001(4) 0.002(5)
N3C 0.0132(12) 0.0132(13) 0.0133(13) 0.0032(7) 0.0020(7) 0.0016(7)
N4C 0.0180(13) 0.0179(13) 0.0179(14) 0.0042(7) 0.0026(7) 0.0024(7)
C19C 0.023(6) 0.023(7) 0.017(5) 0.002(5) 0.005(5) 0.005(6)
C20C 0.039(7) 0.033(8) 0.037(8) 0.008(6) 0.005(6) 0.006(6)
C21C 0.032(7) 0.030(6) 0.034(8) 0.000(5) -0.003(6) 0.010(5)
C22C 0.031(5) 0.023(5) 0.023(5) 0.009(4) -0.001(4) 0.006(4)
C23C 0.022(6) 0.023(6) 0.026(6) 0.001(5) -0.003(5) 0.003(5)
C24C 0.020(6) 0.016(7) 0.019(5) 0.008(5) -0.001(4) 0.002(5)

loop_
_atom_type_symbol
_atom_type_description
_atom_type_scat_dispersion_real
_atom_type_scat_dispersion_imag
_atom_type_scat_source
C C 0.0033 0.0016 'International Tables Vol C Tables 4.2.6.8 and 6.1.1.4'
H H 0.0000 0.0000 'International Tables Vol C Tables 4.2.6.8 and 6.1.1.4'
N N 0.0061 0.0033 'International Tables Vol C Tables 4.2.6.8 and 6.1.1.4'
Te Te -0.5308 1.6751 'International Tables Vol C Tables 4.2.6.8 and 6.1.1.4'
I I -0.4742 1.8119 'International Tables Vol C Tables 4.2.6.8 and 6.1.1.4'

loop_
_geom_angle_atom_site_label_1
_geom_angle_atom_site_label_2
_geom_angle_atom_site_label_3
_geom_angle
I13 I12 I11 179.30(5)
I23 I22 I21 175.88(5)
C13A Te1 C1A 97.4(5)
C13A Te1 N2A 82.8(4)
C1A Te1 N2A 70.3(4)
C13A Te1 I1 88.1(3)
C1A Te1 I1 96.0(3)
N2A Te1 I1 162.2(3)
N2A N1A C6A 111.9(12)
N1A N2A C7A 117.3(11)
N1A N2A Te1 116.4(10)
C7A N2A Te1 125.6(8)
N4A N3A C18A 114.3(11)
N3A N4A C19A 116.5(13)
C2A C1A C6A 121.0(12)
C2A C1A Te1 122.5(9)
C6A C1A Te1 116.4(9)
C1A C2A C3A 119.1(12)
C1A C2A H2AA 120.4
C3A C2A H2AA 120.4
C2A C3A C4A 119.5(13)
C2A C3A H3AA 120.2
C4A C3A H3AA 120.2
C5A C4A C3A 119.9(14)
C5A C4A H4AA 120.0
C3A C4A H4AA 120.0
C4A C5A C6A 120.6(13)
C4A C5A H5AA 119.7
C6A C5A H5AA 119.7
C1A C6A C5A 119.6(13)
C1A C6A N1A 124.3(12)
C5A C6A N1A 116.0(12)
C12A C7A C8A 119.7(13)
C12A C7A N2A 117.8(12)
C8A C7A N2A 122.4(12)
C9A C8A C7A 120.8(12)
C9A C8A H8AA 119.6
C7A C8A H8AA 119.6
C8A C9A C10A 117.7(13)
C8A C9A H9AA 121.1
C10A C9A H9AA 121.1
C11A C10A C9A 122.0(14)
C11A C10A H10A 119.0
C9A C10A H10A 119.0
C12A C11A C10A 119.8(13)
C12A C11A H11A 120.1
C10A C11A H11A 120.1
C11A C12A C7A 119.9(12)
C11A C12A H12A 120.0
C7A C12A H12A 120.0
C14A C13A C18A 119.5(12)
C14A C13A Te1 119.3(10)
C18A C13A Te1 121.0(9)
C13A C14A C15A 119.7(12)
C13A C14A H14A 120.2
C15A C14A H14A 120.2
C16A C15A C14A 120.9(14)
C16A C15A H15A 119.5
C14A C15A H15A 119.5
C17A C16A C15A 118.0(14)
C17A C16A H16A 121.0
C15A C16A H16A 121.0
C18A C17A C16A 122.7(13)
C18A C17A H17A 118.7
C16A C17A H17A 118.7
C17A C18A N3A 116.0(12)
C17A C18A C13A 119.2(12)
N3A C18A C13A 124.8(11)
C20A C19A C24A 118.2(15)
C20A C19A N4A 126.6(15)
C24A C19A N4A 115.2(14)
C21A C20A C19A 121.2(17)
C21A C20A H20A 119.4
C19A C20A H20A 119.4
C22A C21A C20A 121.2(18)
C22A C21A H21A 119.4
C20A C21A H21A 119.4
C21A C22A C23A 118.6(17)
C21A C22A H22A 120.7
C23A C22A H22A 120.7
C24A C23A C22A 121.5(18)
C24A C23A H23A 119.3
C22A C23A H23A 119.3
C23A C24A C19A 119.1(16)
C23A C24A H24A 120.4
C19A C24A H24A 120.4
C13B Te2 C1B 95.5(6)
C13B Te2 N2B 78.6(5)
C1B Te2 N2B 71.4(5)
C13B Te2 I2 91.8(4)
C1B Te2 I2 95.6(5)
N2B Te2 I2 162.7(3)
N2B N1B C6B 112.7(12)
N1B N2B C7B 114.9(11)
N1B N2B Te2 116.0(9)
C7B N2B Te2 128.9(9)
C2B C1B C6B 122.3(14)
C2B C1B Te2 123.1(12)
C6B C1B Te2 114.2(12)
C1B C2B C3B 117.7(16)
C1B C2B H2BA 121.2
C3B C2B H2BA 121.2
C4B C3B C2B 120.6(15)
C4B C3B H3BA 119.7
C2B C3B H3BA 119.7
C3B C4B C5B 122.4(15)
C3B C4B H4BA 118.8
C5B C4B H4BA 118.8
C4B C5B C6B 118.2(14)
C4B C5B H5BA 120.9
C6B C5B H5BA 120.9
C5B C6B N1B 115.7(13)
C5B C6B C1B 118.8(14)
N1B C6B C1B 125.2(13)
C8B C7B C12B 119.0(14)
C8B C7B N2B 124.1(13)
C12B C7B N2B 116.8(12)
C9B C8B C7B 120.1(17)
C9B C8B H8BA 120.0
C7B C8B H8BA 120.0
C8B C9B C10B 120.5(17)
C8B C9B H9BA 119.7
C10B C9B H9BA 119.7
C11B C10B C9B 120.5(15)
C11B C10B H10B 119.8
C9B C10B H10B 119.8
C10B C11B C12B 120.5(14)
C10B C11B H11B 119.8
C12B C11B H11B 119.8
C11B C12B C7B 119.4(14)
C11B C12B H12B 120.3
C7B C12B H12B 120.3
C14B C13B C18B 121.3(15)
C14B C13B Te2 122.1(12)
C18B C13B Te2 116.5(12)
C13B C14B C15B 120.7(16)
C13B C14B H14B 119.6
C15B C14B H14B 119.6
C14B C15B C16B 120.5(17)
C14B C15B H15B 119.7
C16B C15B H15B 119.7
C15B C16B C17B 118.0(16)
C15B C16B H16B 121.0
C17B C16B H16B 121.0
C18B C17B C16B 120.0(16)
C18B C17B H17B 120.0
C16B C17B H17B 120.0
C17B C18B C13B 119.4(16)
C17B C18B N3B 99.9(17)
C13B C18B N3B 140.6(19)
C17B C18B N3C 135.0(18)
C13B C18B N3C 105.6(17)
N3B C18B N3C 35.3(13)
N4B N3B C18B 103.0(19)
N3B N4B C19B 113(2)
C20B C19B C24B 120.0
C20B C19B N4B 126.4(16)
C24B C19B N4B 113.6(16)
C21B C20B C19B 120.0
C21B C20B H20B 120.0
C19B C20B H20B 120.0
C20B C21B C22B 120.0
C20B C21B H21B 120.0
C22B C21B H21B 120.0
C21B C22B C23B 120.0
C21B C22B H22B 120.0
C23B C22B H22B 120.0
C22B C23B C24B 120.0
C22B C23B H23B 120.0
C24B C23B H23B 120.0
C23B C24B C19B 120.0
C23B C24B H24B 120.0
C19B C24B H24B 120.0
N4C N3C C18B 113(2)
N3C N4C C19C 113(2)
C20C C19C C24C 120.0
C20C C19C N4C 114.2(18)
C24C C19C N4C 125.7(18)
C19C C20C C21C 120.00(6)
C19C C20C H20C 120.0
C21C C20C H20C 120.0
C22C C21C C20C 120.0
C22C C21C H21C 120.0
C20C C21C H21C 120.0
C23C C22C C21C 120.0
C23C C22C H22C 120.0
C21C C22C H22C 120.0
C22C C23C C24C 120.00(5)
C22C C23C H23C 120.0
C24C C23C H23C 120.0
C23C C24C C19C 120.0
C23C C24C H24C 120.0
C19C C24C H24C 120.0

loop_
_geom_bond_atom_site_label_1
_geom_bond_atom_site_label_2
_geom_bond_distance
I11 I12 2.9533(14)
I12 I13 2.8753(14)
I21 I22 2.9316(12)
I22 I23 2.9049(13)
Te1 C13A 2.122(13)
Te1 C1A 2.145(13)
Te1 N2A 2.481(10)
Te1 I1 2.7820(11)
N1A N2A 1.254(16)
N1A C6A 1.426(18)
N2A C7A 1.418(18)
N3A N4A 1.247(17)
N3A C18A 1.424(18)
N4A C19A 1.41(2)
C1A C2A 1.383(18)
C1A C6A 1.390(17)
C2A C3A 1.403(19)
C2A H2AA 0.9500
C3A C4A 1.44(2)
C3A H3AA 0.9500
C4A C5A 1.35(2)
C4A H4AA 0.9500
C5A C6A 1.411(18)
C5A H5AA 0.9500
C7A C12A 1.398(19)
C7A C8A 1.412(17)
C8A C9A 1.396(19)
C8A H8AA 0.9500
C9A C10A 1.40(2)
C9A H9AA 0.9500
C10A C11A 1.39(2)
C10A H10A 0.9500
C11A C12A 1.38(2)
C11A H11A 0.9500
C12A H12A 0.9500
C13A C14A 1.377(18)
C13A C18A 1.426(18)
C14A C15A 1.417(19)
C14A H14A 0.9500
C15A C16A 1.40(2)
C15A H15A 0.9500
C16A C17A 1.38(2)
C16A H16A 0.9500
C17A C18A 1.372(18)
C17A H17A 0.9500
C19A C20A 1.39(2)
C19A C24A 1.40(2)
C20A C21A 1.36(3)
C20A H20A 0.9500
C21A C22A 1.36(3)
C21A H21A 0.9500
C22A C23A 1.39(3)
C22A H22A 0.9500
C23A C24A 1.38(2)
C23A H23A 0.9500
C24A H24A 0.9500
Te2 C13B 2.143(14)
Te2 C1B 2.160(14)
Te2 N2B 2.476(11)
Te2 I2 2.7781(13)
N1B N2B 1.256(17)
N1B C6B 1.41(2)
N2B C7B 1.422(19)
C1B C2B 1.34(2)
C1B C6B 1.42(2)
C2B C3B 1.43(3)
C2B H2BA 0.9500
C3B C4B 1.35(2)
C3B H3BA 0.9500
C4B C5B 1.38(2)
C4B H4BA 0.9500
C5B C6B 1.41(2)
C5B H5BA 0.9500
C7B C8B 1.42(2)
C7B C12B 1.42(2)
C8B C9B 1.34(2)
C8B H8BA 0.9500
C9B C10B 1.42(3)
C9B H9BA 0.9500
C10B C11B 1.35(2)
C10B H10B 0.9500
C11B C12B 1.39(2)
C11B H11B 0.9500
C12B H12B 0.9500
C13B C14B 1.36(2)
C13B C18B 1.40(2)
C14B C15B 1.36(2)
C14B H14B 0.9500
C15B C16B 1.40(3)
C15B H15B 0.9500
C16B C17B 1.43(3)
C16B H16B 0.9500
C17B C18B 1.37(3)
C17B H17B 0.9500
C18B N3B 1.42(3)
C18B N3C 1.48(3)
N3B N4B 1.32(3)
N4B C19B 1.44(3)
C19B C20B 1.3900
C19B C24B 1.3900
C20B C21B 1.3900
C20B H20B 0.9500
C21B C22B 1.3900
C21B H21B 0.9500
C22B C23B 1.3900
C22B H22B 0.9500
C23B C24B 1.3900
C23B H23B 0.9500
C24B H24B 0.9500
N3C N4C 1.23(3)
N4C C19C 1.43(3)
C19C C20C 1.3900
C19C C24C 1.3900
C20C C21C 1.3900
C20C H20C 0.9500
C21C C22C 1.3900
C21C H21C 0.9500
C22C C23C 1.3900
C22C H22C 0.9500
C23C C24C 1.3900
C23C H23C 0.9500
C24C H24C 0.9500

loop_
_geom_torsion_atom_site_label_1
_geom_torsion_atom_site_label_2
_geom_torsion_atom_site_label_3
_geom_torsion_atom_site_label_4
_geom_torsion
C6A N1A N2A C7A 176.9(11)
C6A N1A N2A Te1 5.7(14)
C13A Te1 N2A N1A -107.9(10)
C1A Te1 N2A N1A -7.3(9)
I1 Te1 N2A N1A -48.3(15)
C13A Te1 N2A C7A 81.7(10)
C1A Te1 N2A C7A -177.7(11)
I1 Te1 N2A C7A 141.3(9)
C18A N3A N4A C19A 178.8(12)
C13A Te1 C1A C2A -97.1(11)
N2A Te1 C1A C2A -176.6(11)
I1 Te1 C1A C2A -8.2(11)
C13A Te1 C1A C6A 86.4(10)
N2A Te1 C1A C6A 6.9(9)
I1 Te1 C1A C6A 175.3(9)
C6A C1A C2A C3A 3(2)
Te1 C1A C2A C3A -173.6(11)
C1A C2A C3A C4A -5(2)
C2A C3A C4A C5A 3(2)
C3A C4A C5A C6A 1(2)
C2A C1A C6A C5A 0.8(19)
Te1 C1A C6A C5A 177.4(10)
C2A C1A C6A N1A 175.9(12)
Te1 C1A C6A N1A -7.6(16)
C4A C5A C6A C1A -2(2)
C4A C5A C6A N1A -177.9(14)
N2A N1A C6A C1A 0.6(18)
N2A N1A C6A C5A 175.8(12)
N1A N2A C7A C12A 177.1(12)
Te1 N2A C7A C12A -12.6(17)
N1A N2A C7A C8A 0.9(18)
Te1 N2A C7A C8A 171.3(9)
C12A C7A C8A C9A -1(2)
N2A C7A C8A C9A 174.9(13)
C7A C8A C9A C10A 1(2)
C8A C9A C10A C11A -1(2)
C9A C10A C11A C12A 1(2)
C10A C11A C12A C7A 0(2)
C8A C7A C12A C11A 1(2)
N2A C7A C12A C11A -175.7(12)
C1A Te1 C13A C14A -3.1(11)
N2A Te1 C13A C14A 65.8(11)
I1 Te1 C13A C14A -98.9(11)
C1A Te1 C13A C18A 171.6(11)
N2A Te1 C13A C18A -119.5(11)
I1 Te1 C13A C18A 75.8(10)
C18A C13A C14A C15A -2(2)
Te1 C13A C14A C15A 172.4(10)
C13A C14A C15A C16A 0(2)
C14A C15A C16A C17A 1(3)
C15A C16A C17A C18A 0(3)
C16A C17A C18A N3A 177.4(15)
C16A C17A C18A C13A -2(2)
N4A N3A C18A C17A -175.6(13)
N4A N3A C18A C13A 4(2)
C14A C13A C18A C17A 3(2)
Te1 C13A C18A C17A -171.2(10)
C14A C13A C18A N3A -176.1(13)
Te1 C13A C18A N3A 9.2(18)
N3A N4A C19A C20A 3(2)
N3A N4A C19A C24A -174.1(14)
C24A C19A C20A C21A -4(2)
N4A C19A C20A C21A 178.6(15)
C19A C20A C21A C22A 2(3)
C20A C21A C22A C23A 2(3)
C21A C22A C23A C24A -3(3)
C22A C23A C24A C19A 0(3)
C20A C19A C24A C23A 3(3)
N4A C19A C24A C23A -179.3(16)
C6B N1B N2B C7B -177.0(12)
C6B N1B N2B Te2 -0.8(16)
C13B Te2 N2B N1B 103.8(12)
C1B Te2 N2B N1B 4.0(11)
I2 Te2 N2B N1B 46.5(17)
C13B Te2 N2B C7B -80.6(12)
C1B Te2 N2B C7B 179.5(12)
I2 Te2 N2B C7B -138.0(10)
C13B Te2 C1B C2B 105.6(13)
N2B Te2 C1B C2B -178.4(14)
I2 Te2 C1B C2B 13.2(13)
C13B Te2 C1B C6B -82.0(11)
N2B Te2 C1B C6B -6.0(10)
I2 Te2 C1B C6B -174.3(10)
C6B C1B C2B C3B 3(2)
Te2 C1B C2B C3B 175.3(11)
C1B C2B C3B C4B 0(2)
C2B C3B C4B C5B -1(3)
C3B C4B C5B C6B -1(3)
C4B C5B C6B N1B 177.8(14)
C4B C5B C6B C1B 4(2)
N2B N1B C6B C5B -178.5(14)
N2B N1B C6B C1B -5(2)
C2B C1B C6B C5B -5(2)
Te2 C1B C6B C5B -177.9(11)
C2B C1B C6B N1B -178.4(15)
Te2 C1B C6B N1B 9.1(19)
N1B N2B C7B C8B -1(2)
Te2 N2B C7B C8B -176.5(13)
N1B N2B C7B C12B 179.6(14)
Te2 N2B C7B C12B 4.0(19)
C12B C7B C8B C9B 1(3)
N2B C7B C8B C9B -178.5(18)
C7B C8B C9B C10B 0(3)
C8B C9B C10B C11B 1(3)
C9B C10B C11B C12B -2(3)
C10B C11B C12B C7B 3(2)
C8B C7B C12B C11B -2(2)
N2B C7B C12B C11B 177.3(13)
C1B Te2 C13B C14B -2.1(14)
N2B Te2 C13B C14B -71.8(13)
I2 Te2 C13B C14B 93.7(13)
C1B Te2 C13B C18B 177.7(12)
N2B Te2 C13B C18B 107.9(12)
I2 Te2 C13B C18B -86.6(11)
C18B C13B C14B C15B 0(3)
Te2 C13B C14B C15B 179.6(14)
C13B C14B C15B C16B 0(3)
C14B C15B C16B C17B -1(3)
C15B C16B C17B C18B 2(3)
C16B C17B C18B C13B -1(3)
C16B C17B C18B N3B -178.3(18)
C16B C17B C18B N3C 178(2)
C14B C13B C18B C17B 1(3)
Te2 C13B C18B C17B -179.1(14)
C14B C13B C18B N3B 176(2)
Te2 C13B C18B N3B -4(3)
C14B C13B C18B N3C -178.9(16)
Te2 C13B C18B N3C 1.3(18)
C17B C18B N3B N4B -178.3(18)
C13B C18B N3B N4B 6(3)
N3C C18B N3B N4B -2.8(19)
C18B N3B N4B C19B -179.3(18)
N3B N4B C19B C20B 5(3)
N3B N4B C19B C24B -176.4(17)
C24B C19B C20B C21B 0.0
N4B C19B C20B C21B 178(2)
C19B C20B C21B C22B 0.0
C20B C21B C22B C23B 0.0
C21B C22B C23B C24B 0.0
C22B C23B C24B C19B 0.0
C20B C19B C24B C23B 0.0
N4B C19B C24B C23B -178.7(17)
C17B C18B N3C N4C 12(4)
C13B C18B N3C N4C -169(2)
N3B C18B N3C N4C 6(2)
C18B N3C N4C C19C 176.4(19)
N3C N4C C19C C20C 168(2)
N3C N4C C19C C24C -8(3)
C24C C19C C20C C21C 0.0
N4C C19C C20C C21C -176(2)
C19C C20C C21C C22C 0.0
C20C C21C C22C C23C 0.0
C21C C22C C23C C24C 0.0
C22C C23C C24C C19C 0.0
C20C C19C C24C C23C 0.0
N4C C19C C24C C23C 176(2)
